data_1544218
loop_
_publ_author_name
'Chen, Liang'
'Deng, Xuebin'

_publ_section_title
;
 {6,6'-Dimethyl-2,2'-bis[(2-oxidobenzylidene)amino]-1,1'-biphenyl-\k^4^<i>O</i>,<i>N</i>,<i>N</i>',<i>O</i>'}bis(propan-2-olato-\k<i>O</i>)titanium(IV)
 <i>n</i>-hexane hemisolvate
;
_journal_coeditor_code WM4027
_journal_issue 9
_journal_name_full IUCrData
_journal_page_first x161482
_journal_paper_doi 10.1107/S2414314616014826
_journal_volume 1
_journal_year 2016
_chemical_formula_iupac '[Ti (C28 H22 N2 O2) (C3 H7 O)2], 0.5C6 H14'
_chemical_formula_moiety 'C34 H36 N2 O4 Ti, 0.5(C6 H14)'
_chemical_formula_sum 'C37 H43 N2 O4 Ti'
_chemical_formula_weight 627.63
_chemical_name_systematic
'{6,6'-Dimethyl-2,2'-bis[(2-oxidobenzylidene)amino]-1,1'-biphenyl-\k^4^<i>O</i>,<i>N</i>,<i>N</i>',<i>O</i>'}bis(propan-2-olato-\k<i>O</i>)titanium(IV) <i>n</i>-hexane hemisolvate'
_space_group_crystal_system triclinic
_space_group_IT_number 2
_space_group_name_Hall '-P 1'
_space_group_name_H-M_alt 'P -1'
_symmetry_space_group_name_Hall '-P 1'
_symmetry_space_group_name_H-M 'P -1'
_atom_sites_solution_hydrogens geom
_audit_creation_method SHELXL-2014/7
_cell_angle_alpha 107.369(3)
_cell_angle_beta 95.857(3)
_cell_angle_gamma 107.938(4)
_cell_formula_units_Z 2
_cell_length_a 9.4212(17)
_cell_length_b 12.062(2)
_cell_length_c 16.116(3)
_cell_measurement_reflns_used 2116
_cell_measurement_temperature 110(2)
_cell_measurement_theta_max 24.67
_cell_measurement_theta_min 2.68
_cell_volume 1624.5(5)
_computing_cell_refinement
;
SAINT (Bruker, 2009)
;
_computing_data_collection
;
APEX2 (Bruker, 2009)
;
_computing_data_reduction
;
SAINT (Bruker, 2009)
;
_computing_molecular_graphics
;
SHELXTL (Sheldrick, 2008)
;
_computing_publication_material
;
publCIF (Westrip, 2010)
;
_computing_structure_refinement
;
SHELXL-2014 (Sheldrick, 2015)
;
_computing_structure_solution
;
SHELXS97 (Sheldrick, 2008)
;
_diffrn_ambient_temperature 110(2)
_diffrn_measured_fraction_theta_full 0.990
_diffrn_measured_fraction_theta_max 0.987
_diffrn_measurement_device_type 'Bruker APEX-II CCD'
_diffrn_measurement_method 'phi and omega scans'
_diffrn_radiation_type MoK\a
_diffrn_radiation_wavelength 0.71073
_diffrn_reflns_av_R_equivalents 0.0323
_diffrn_reflns_limit_h_max 9
_diffrn_reflns_limit_h_min -11
_diffrn_reflns_limit_k_max 14
_diffrn_reflns_limit_k_min -8
_diffrn_reflns_limit_l_max 19
_diffrn_reflns_limit_l_min -19
_diffrn_reflns_number 8216
_diffrn_reflns_theta_full 25.242
_diffrn_reflns_theta_max 25.315
_diffrn_reflns_theta_min 1.906
_exptl_absorpt_coefficient_mu 0.306
_exptl_absorpt_correction_T_max 0.75
_exptl_absorpt_correction_T_min 0.61
_exptl_absorpt_correction_type multi-scan
_exptl_absorpt_process_details
;
(<i>SADABS</i>; Bruker, 2009)
;
_exptl_crystal_colour yellow
_exptl_crystal_density_diffrn 1.283
_exptl_crystal_description block
_exptl_crystal_F_000 666
_exptl_crystal_size_max 0.120
_exptl_crystal_size_mid 0.110
_exptl_crystal_size_min 0.100
_refine_diff_density_max 0.757
_refine_diff_density_min -0.603
_refine_ls_extinction_method none
_refine_ls_goodness_of_fit_ref 1.053
_refine_ls_hydrogen_treatment constr
_refine_ls_matrix_type full
_refine_ls_number_parameters 404
_refine_ls_number_reflns 5869
_refine_ls_number_restraints 0
_refine_ls_restrained_S_all 1.053
_refine_ls_R_factor_all 0.0896
_refine_ls_R_factor_gt 0.0635
_refine_ls_shift/su_max 0.000
_refine_ls_shift/su_mean 0.000
_refine_ls_structure_factor_coef Fsqd
_refine_ls_weighting_details 'w=1/[\s^2^(Fo^2^)+(0.0919P)^2^+1.0825P] where P=(Fo^2^+2Fc^2^)/3'
_refine_ls_weighting_scheme calc
_refine_ls_wR_factor_gt 0.1611
_refine_ls_wR_factor_ref 0.1764
_reflns_number_gt 4345
_reflns_number_total 5869
_reflns_threshold_expression 'I > 2\s(I)'
_cod_data_source_file wm4027sup1.cif
_cod_data_source_block I
_cod_database_code 1544218
_shelx_space_group_comment
;
The symmetry employed for this shelxl refinement is uniquely defined
by the following loop, which should always be used as a source of
symmetry information in preference to the above space-group names.
They are only intended as comments.
;
_shelx_estimated_absorpt_t_min 0.964
_shelx_estimated_absorpt_t_max 0.970

loop_
_space_group_symop_operation_xyz
'x, y, z'
'-x, -y, -z'

loop_
_atom_site_type_symbol
_atom_site_label
_atom_site_fract_x
_atom_site_fract_y
_atom_site_fract_z
_atom_site_U_iso_or_equiv
_atom_site_adp_type
_atom_site_calc_flag
_atom_site_occupancy
C C1 0.3053(4) 0.4834(3) 0.3414(2) 0.0219(8) Uani d 1
C C2 0.4005(4) 0.6037(3) 0.3970(2) 0.0253(8) Uani d 1
H H2 0.3617 0.6695 0.4085 0.030 Uiso calc 1
C C3 0.5501(4) 0.6277(3) 0.4353(2) 0.0296(9) Uani d 1
H H3 0.6131 0.7102 0.4715 0.036 Uiso calc 1
C C4 0.6096(4) 0.5340(4) 0.4217(2) 0.0299(9) Uani d 1
H H4 0.7125 0.5518 0.4483 0.036 Uiso calc 1
C C5 0.5183(4) 0.4150(3) 0.3695(2) 0.0257(8) Uani d 1
H H5 0.5575 0.3497 0.3617 0.031 Uiso calc 1
C C6 0.3677(4) 0.3883(3) 0.3274(2) 0.0202(7) Uani d 1
C C7 0.2727(4) 0.2605(3) 0.2786(2) 0.0189(7) Uani d 1
H H7 0.3094 0.1982 0.2858 0.023 Uiso calc 1
C C8 0.0519(4) 0.0938(3) 0.1981(2) 0.0163(7) Uani d 1
C C9 0.0534(4) 0.0112(3) 0.1183(2) 0.0199(7) Uani d 1
H H9 0.1177 0.0382 0.0811 0.024 Uiso calc 1
C C10 -0.0413(4) -0.1124(3) 0.0933(2) 0.0219(8) Uani d 1
H H10 -0.0412 -0.1712 0.0389 0.026 Uiso calc 1
C C11 -0.1351(4) -0.1497(3) 0.1475(2) 0.0219(8) Uani d 1
H H11 -0.1998 -0.2344 0.1291 0.026 Uiso calc 1
C C12 -0.1382(4) -0.0675(3) 0.2282(2) 0.0183(7) Uani d 1
C C13 -0.2465(4) -0.1129(3) 0.2835(2) 0.0253(8) Uani d 1
H H13A -0.1987 -0.1472 0.3216 0.038 Uiso calc 1
H H13B -0.3406 -0.1777 0.2442 0.038 Uiso calc 1
H H13C -0.2708 -0.0434 0.3207 0.038 Uiso calc 1
C C14 -0.0408(4) 0.0573(3) 0.2549(2) 0.0165(7) Uani d 1
C C15 -0.0408(4) 0.1526(3) 0.3394(2) 0.0162(7) Uani d 1
C C16 0.0160(4) 0.1510(3) 0.4232(2) 0.0184(7) Uani d 1
C C17 0.0993(4) 0.0656(3) 0.4303(2) 0.0246(8) Uani d 1
H H17A 0.1406 0.0835 0.4932 0.037 Uiso calc 1
H H17B 0.1832 0.0782 0.3988 0.037 Uiso calc 1
H H17C 0.0287 -0.0208 0.4038 0.037 Uiso calc 1
C C18 0.0018(4) 0.2358(3) 0.4990(2) 0.0217(8) Uani d 1
H H18 0.0383 0.2345 0.5557 0.026 Uiso calc 1
C C19 -0.0644(4) 0.3224(3) 0.4941(2) 0.0212(8) Uani d 1
H H19 -0.0775 0.3768 0.5467 0.025 Uiso calc 1
C C20 -0.1115(4) 0.3287(3) 0.4116(2) 0.0200(7) Uani d 1
H H20 -0.1525 0.3901 0.4074 0.024 Uiso calc 1
C C21 -0.0982(4) 0.2444(3) 0.3353(2) 0.0174(7) Uani d 1
C C22 -0.2790(4) 0.2087(3) 0.2125(2) 0.0210(8) Uani d 1
H H22 -0.3500 0.1815 0.2465 0.025 Uiso calc 1
C C23 -0.3400(4) 0.1951(3) 0.1223(2) 0.0208(8) Uani d 1
C C24 -0.4958(4) 0.1660(4) 0.0952(3) 0.0319(9) Uani d 1
H H24 -0.5588 0.1614 0.1374 0.038 Uiso calc 1
C C25 -0.5610(5) 0.1439(4) 0.0089(3) 0.0369(10) Uani d 1
H H25 -0.6673 0.1263 -0.0083 0.044 Uiso calc 1
C C26 -0.4679(5) 0.1477(4) -0.0526(3) 0.0326(9) Uani d 1
H H26 -0.5117 0.1320 -0.1126 0.039 Uiso calc 1
C C27 -0.3143(4) 0.1738(3) -0.0284(2) 0.0280(9) Uani d 1
H H27 -0.2537 0.1744 -0.0721 0.034 Uiso calc 1
C C28 -0.2454(4) 0.1995(3) 0.0594(2) 0.0220(8) Uani d 1
C C29 -0.0782(5) 0.5564(3) 0.2484(2) 0.0291(9) Uani d 1
H H29 -0.0670 0.5455 0.3076 0.035 Uiso calc 1
C C30 0.0412(5) 0.6796(3) 0.2564(3) 0.0334(9) Uani d 1
H H30A 0.1429 0.6816 0.2791 0.050 Uiso calc 1
H H30B 0.0204 0.7481 0.2976 0.050 Uiso calc 1
H H30C 0.0373 0.6883 0.1978 0.050 Uiso calc 1
C C31 -0.2383(5) 0.5478(4) 0.2201(3) 0.0362(10) Uani d 1
H H31A -0.2537 0.5508 0.1599 0.054 Uiso calc 1
H H31B -0.2569 0.6175 0.2613 0.054 Uiso calc 1
H H31C -0.3096 0.4693 0.2205 0.054 Uiso calc 1
C C32 0.2837(6) 0.4602(4) 0.0844(3) 0.0493(13) Uani d 1
H H32 0.3418 0.4129 0.0500 0.059 Uiso calc 1
C C33 0.3973(6) 0.5811(5) 0.1525(4) 0.0682(17) Uani d 1
H H33A 0.3418 0.6305 0.1847 0.102 Uiso calc 1
H H33B 0.4628 0.6282 0.1219 0.102 Uiso calc 1
H H33C 0.4605 0.5622 0.1946 0.102 Uiso calc 1
C C34 0.1792(7) 0.4810(5) 0.0215(3) 0.0691(17) Uani d 1
H H34A 0.1097 0.4008 -0.0213 0.104 Uiso calc 1
H H34B 0.2384 0.5302 -0.0103 0.104 Uiso calc 1
H H34C 0.1199 0.5261 0.0541 0.104 Uiso calc 1
C C35 0.3909(5) -0.0331(4) 0.2955(3) 0.0445(11) Uani d 1
H H35A 0.4148 -0.1086 0.2723 0.067 Uiso calc 1
H H35B 0.4179 0.0179 0.2583 0.067 Uiso calc 1
H H35C 0.2814 -0.0560 0.2949 0.067 Uiso calc 1
C C36 0.4824(5) 0.0410(4) 0.3913(3) 0.0394(11) Uani d 1
H H36A 0.5924 0.0720 0.3905 0.047 Uiso calc 1
H H36B 0.4524 0.1141 0.4157 0.047 Uiso calc 1
C C37 0.4578(5) -0.0358(4) 0.4523(3) 0.0397(11) Uani d 1
H H37A 0.3472 -0.0694 0.4510 0.048 Uiso calc 1
H H37B 0.4908 -0.1074 0.4287 0.048 Uiso calc 1
N N1 0.1428(3) 0.2243(2) 0.22620(17) 0.0166(6) Uani d 1
N N2 -0.1374(3) 0.2544(2) 0.25002(18) 0.0172(6) Uani d 1
O O1 0.1623(3) 0.4616(2) 0.30682(15) 0.0215(5) Uani d 1
O O2 -0.0966(3) 0.2237(2) 0.08126(15) 0.0212(5) Uani d 1
O O3 -0.0504(3) 0.4588(2) 0.18582(15) 0.0232(6) Uani d 1
O O4 0.1998(3) 0.3891(2) 0.13028(16) 0.0277(6) Uani d 1
Ti Ti1 0.04656(7) 0.35195(6) 0.18542(4) 0.0188(2) Uani d 1

loop_
_atom_site_aniso_label
_atom_site_aniso_U_11
_atom_site_aniso_U_22
_atom_site_aniso_U_33
_atom_site_aniso_U_12
_atom_site_aniso_U_13
_atom_site_aniso_U_23
C1 0.024(2) 0.0194(17) 0.0212(18) 0.0046(15) 0.0052(15) 0.0088(14)
C2 0.025(2) 0.0199(18) 0.029(2) 0.0073(16) 0.0034(16) 0.0078(15)
C3 0.026(2) 0.0225(19) 0.028(2) -0.0001(16) 0.0013(16) 0.0015(16)
C4 0.018(2) 0.032(2) 0.030(2) 0.0019(16) 0.0012(16) 0.0062(17)
C5 0.021(2) 0.0253(19) 0.028(2) 0.0059(16) 0.0049(15) 0.0072(16)
C6 0.0204(19) 0.0216(18) 0.0189(17) 0.0056(15) 0.0058(14) 0.0089(14)
C7 0.0216(19) 0.0169(17) 0.0211(17) 0.0087(15) 0.0080(15) 0.0076(14)
C8 0.0187(18) 0.0139(16) 0.0168(16) 0.0069(14) 0.0029(13) 0.0052(13)
C9 0.0234(19) 0.0213(18) 0.0178(17) 0.0101(15) 0.0068(14) 0.0078(14)
C10 0.025(2) 0.0216(18) 0.0184(17) 0.0123(15) 0.0036(14) 0.0020(14)
C11 0.0219(19) 0.0171(17) 0.0249(18) 0.0067(15) 0.0011(15) 0.0061(15)
C12 0.0173(18) 0.0164(17) 0.0225(17) 0.0070(14) 0.0024(14) 0.0082(14)
C13 0.024(2) 0.0203(18) 0.030(2) 0.0046(15) 0.0089(16) 0.0079(16)
C14 0.0178(18) 0.0127(16) 0.0179(16) 0.0055(13) 0.0002(13) 0.0048(13)
C15 0.0132(17) 0.0158(16) 0.0177(16) 0.0017(13) 0.0062(13) 0.0060(14)
C16 0.0161(18) 0.0156(16) 0.0242(18) 0.0028(14) 0.0066(14) 0.0100(14)
C17 0.029(2) 0.0267(19) 0.0207(18) 0.0112(16) 0.0050(15) 0.0109(16)
C18 0.0207(19) 0.0244(18) 0.0174(17) 0.0051(15) 0.0029(14) 0.0072(15)
C19 0.0232(19) 0.0193(18) 0.0185(17) 0.0066(15) 0.0076(14) 0.0031(14)
C20 0.0204(19) 0.0141(16) 0.0226(18) 0.0049(14) 0.0056(14) 0.0037(14)
C21 0.0154(17) 0.0162(16) 0.0186(17) 0.0028(14) 0.0043(13) 0.0059(14)
C22 0.022(2) 0.0178(17) 0.0242(18) 0.0075(15) 0.0066(15) 0.0081(15)
C23 0.0226(19) 0.0171(17) 0.0203(17) 0.0057(15) 0.0009(14) 0.0058(14)
C24 0.024(2) 0.040(2) 0.031(2) 0.0074(18) 0.0060(17) 0.0157(18)
C25 0.021(2) 0.050(3) 0.038(2) 0.0085(19) -0.0020(17) 0.020(2)
C26 0.033(2) 0.035(2) 0.026(2) 0.0096(19) -0.0039(17) 0.0128(17)
C27 0.032(2) 0.028(2) 0.0236(19) 0.0093(17) 0.0056(16) 0.0090(16)
C28 0.022(2) 0.0173(17) 0.0241(18) 0.0067(15) 0.0006(15) 0.0052(14)
C29 0.042(2) 0.0237(19) 0.0243(19) 0.0147(18) 0.0089(17) 0.0083(16)
C30 0.044(3) 0.0202(19) 0.033(2) 0.0109(18) 0.0041(18) 0.0062(17)
C31 0.039(3) 0.028(2) 0.049(3) 0.0171(19) 0.019(2) 0.0149(19)
C32 0.057(3) 0.044(3) 0.048(3) 0.006(2) 0.023(2) 0.026(2)
C33 0.055(3) 0.059(3) 0.068(4) -0.017(3) 0.007(3) 0.031(3)
C34 0.116(5) 0.049(3) 0.041(3) 0.022(3) 0.013(3) 0.023(3)
C35 0.042(3) 0.028(2) 0.064(3) 0.012(2) 0.024(2) 0.012(2)
C36 0.032(2) 0.024(2) 0.066(3) 0.0114(18) 0.021(2) 0.015(2)
C37 0.033(2) 0.022(2) 0.064(3) 0.0103(18) 0.019(2) 0.011(2)
N1 0.0165(15) 0.0142(14) 0.0175(14) 0.0035(12) 0.0057(12) 0.0044(11)
N2 0.0193(16) 0.0117(13) 0.0190(14) 0.0050(12) 0.0012(12) 0.0044(11)
O1 0.0213(14) 0.0180(12) 0.0241(13) 0.0071(10) 0.0012(10) 0.0070(10)
O2 0.0195(13) 0.0228(13) 0.0201(12) 0.0063(10) 0.0041(10) 0.0070(10)
O3 0.0282(14) 0.0188(12) 0.0235(13) 0.0088(11) 0.0037(10) 0.0088(10)
O4 0.0242(14) 0.0307(14) 0.0298(14) 0.0057(11) 0.0081(11) 0.0162(12)
Ti1 0.0194(4) 0.0163(3) 0.0200(3) 0.0039(3) 0.0028(3) 0.0083(3)

loop_
_atom_type_symbol
_atom_type_description
_atom_type_scat_dispersion_real
_atom_type_scat_dispersion_imag
_atom_type_scat_source
C C 0.0033 0.0016 'International Tables Vol C Tables 4.2.6.8 and 6.1.1.4'
H H 0.0000 0.0000 'International Tables Vol C Tables 4.2.6.8 and 6.1.1.4'
N N 0.0061 0.0033 'International Tables Vol C Tables 4.2.6.8 and 6.1.1.4'
O O 0.0106 0.0060 'International Tables Vol C Tables 4.2.6.8 and 6.1.1.4'
Ti Ti 0.2776 0.4457 'International Tables Vol C Tables 4.2.6.8 and 6.1.1.4'

loop_
_geom_angle_atom_site_label_1
_geom_angle_atom_site_label_2
_geom_angle_atom_site_label_3
_geom_angle_site_symmetry_1
_geom_angle
O1 C1 C2 . 120.1(3)
O1 C1 C6 . 122.4(3)
C2 C1 C6 . 117.4(3)
C3 C2 C1 . 120.8(3)
C3 C2 H2 . 119.6
C1 C2 H2 . 119.6
C4 C3 C2 . 121.3(3)
C4 C3 H3 . 119.4
C2 C3 H3 . 119.4
C5 C4 C3 . 119.2(4)
C5 C4 H4 . 120.4
C3 C4 H4 . 120.4
C4 C5 C6 . 120.9(4)
C4 C5 H5 . 119.6
C6 C5 H5 . 119.6
C5 C6 C1 . 120.3(3)
C5 C6 C7 . 118.8(3)
C1 C6 C7 . 120.5(3)
N1 C7 C6 . 125.3(3)
N1 C7 H7 . 117.4
C6 C7 H7 . 117.4
C9 C8 C14 . 122.3(3)
C9 C8 N1 . 121.3(3)
C14 C8 N1 . 116.4(3)
C8 C9 C10 . 118.5(3)
C8 C9 H9 . 120.7
C10 C9 H9 . 120.7
C11 C10 C9 . 120.0(3)
C11 C10 H10 . 120.0
C9 C10 H10 . 120.0
C10 C11 C12 . 122.1(3)
C10 C11 H11 . 118.9
C12 C11 H11 . 118.9
C11 C12 C14 . 118.3(3)
C11 C12 C13 . 119.8(3)
C14 C12 C13 . 121.8(3)
C12 C13 H13A . 109.5
C12 C13 H13B . 109.5
H13A C13 H13B . 109.5
C12 C13 H13C . 109.5
H13A C13 H13C . 109.5
H13B C13 H13C . 109.5
C8 C14 C12 . 118.6(3)
C8 C14 C15 . 119.6(3)
C12 C14 C15 . 121.7(3)
C21 C15 C16 . 119.2(3)
C21 C15 C14 . 119.4(3)
C16 C15 C14 . 121.4(3)
C18 C16 C15 . 118.6(3)
C18 C16 C17 . 120.8(3)
C15 C16 C17 . 120.5(3)
C16 C17 H17A . 109.5
C16 C17 H17B . 109.5
H17A C17 H17B . 109.5
C16 C17 H17C . 109.5
H17A C17 H17C . 109.5
H17B C17 H17C . 109.5
C19 C18 C16 . 121.8(3)
C19 C18 H18 . 119.1
C16 C18 H18 . 119.1
C18 C19 C20 . 119.3(3)
C18 C19 H19 . 120.3
C20 C19 H19 . 120.3
C21 C20 C19 . 119.4(3)
C21 C20 H20 . 120.3
C19 C20 H20 . 120.3
C20 C21 C15 . 121.4(3)
C20 C21 N2 . 120.1(3)
C15 C21 N2 . 118.4(3)
N2 C22 C23 . 125.3(3)
N2 C22 H22 . 117.4
C23 C22 H22 . 117.4
C24 C23 C28 . 119.7(3)
C24 C23 C22 . 119.2(3)
C28 C23 C22 . 120.8(3)
C25 C24 C23 . 121.6(4)
C25 C24 H24 . 119.2
C23 C24 H24 . 119.2
C24 C25 C26 . 118.5(4)
C24 C25 H25 . 120.7
C26 C25 H25 . 120.7
C27 C26 C25 . 121.3(4)
C27 C26 H26 . 119.3
C25 C26 H26 . 119.3
C26 C27 C28 . 121.0(4)
C26 C27 H27 . 119.5
C28 C27 H27 . 119.5
O2 C28 C27 . 119.9(3)
O2 C28 C23 . 122.1(3)
C27 C28 C23 . 117.9(3)
O3 C29 C31 . 108.9(3)
O3 C29 C30 . 108.7(3)
C31 C29 C30 . 113.5(3)
O3 C29 H29 . 108.5
C31 C29 H29 . 108.5
C30 C29 H29 . 108.5
C29 C30 H30A . 109.5
C29 C30 H30B . 109.5
H30A C30 H30B . 109.5
C29 C30 H30C . 109.5
H30A C30 H30C . 109.5
H30B C30 H30C . 109.5
C29 C31 H31A . 109.5
C29 C31 H31B . 109.5
H31A C31 H31B . 109.5
C29 C31 H31C . 109.5
H31A C31 H31C . 109.5
H31B C31 H31C . 109.5
O4 C32 C34 . 110.0(4)
O4 C32 C33 . 108.5(4)
C34 C32 C33 . 112.6(5)
O4 C32 H32 . 108.5
C34 C32 H32 . 108.5
C33 C32 H32 . 108.5
C32 C33 H33A . 109.5
C32 C33 H33B . 109.5
H33A C33 H33B . 109.5
C32 C33 H33C . 109.5
H33A C33 H33C . 109.5
H33B C33 H33C . 109.5
C32 C34 H34A . 109.5
C32 C34 H34B . 109.5
H34A C34 H34B . 109.5
C32 C34 H34C . 109.5
H34A C34 H34C . 109.5
H34B C34 H34C . 109.5
C36 C35 H35A . 109.5
C36 C35 H35B . 109.5
H35A C35 H35B . 109.5
C36 C35 H35C . 109.5
H35A C35 H35C . 109.5
H35B C35 H35C . 109.5
C37 C36 C35 . 112.9(3)
C37 C36 H36A . 109.0
C35 C36 H36A . 109.0
C37 C36 H36B . 109.0
C35 C36 H36B . 109.0
H36A C36 H36B . 107.8
C37 C37 C36 2_656 114.1(4)
C37 C37 H37A 2_656 108.7
C36 C37 H37A . 108.7
C37 C37 H37B 2_656 108.7
C36 C37 H37B . 108.7
H37A C37 H37B . 107.6
C7 N1 C8 . 116.4(3)
C7 N1 Ti1 . 123.9(2)
C8 N1 Ti1 . 119.5(2)
C22 N2 C21 . 116.9(3)
C22 N2 Ti1 . 121.7(2)
C21 N2 Ti1 . 121.4(2)
C1 O1 Ti1 . 127.0(2)
C28 O2 Ti1 . 127.1(2)
C29 O3 Ti1 . 138.5(2)
C32 O4 Ti1 . 151.0(3)
O4 Ti1 O3 . 107.05(12)
O4 Ti1 O2 . 95.59(11)
O3 Ti1 O2 . 92.98(11)
O4 Ti1 O1 . 96.70(11)
O3 Ti1 O1 . 88.61(10)
O2 Ti1 O1 . 166.56(10)
O4 Ti1 N1 . 88.78(11)
O3 Ti1 N1 . 161.50(11)
O2 Ti1 N1 . 94.97(10)
O1 Ti1 N1 . 79.89(10)
O4 Ti1 N2 . 164.22(11)
O3 Ti1 N2 . 88.20(11)
O2 Ti1 N2 . 79.22(10)
O1 Ti1 N2 . 87.50(10)
N1 Ti1 N2 . 76.95(10)

loop_
_geom_bond_atom_site_label_1
_geom_bond_atom_site_label_2
_geom_bond_site_symmetry_2
_geom_bond_distance
C1 O1 . 1.318(4)
C1 C2 . 1.404(5)
C1 C6 . 1.414(5)
C2 C3 . 1.383(5)
C2 H2 . 0.9500
C3 C4 . 1.381(6)
C3 H3 . 0.9500
C4 C5 . 1.371(5)
C4 H4 . 0.9500
C5 C6 . 1.403(5)
C5 H5 . 0.9500
C6 C7 . 1.442(5)
C7 N1 . 1.281(4)
C7 H7 . 0.9500
C8 C9 . 1.376(4)
C8 C14 . 1.400(5)
C8 N1 . 1.443(4)
C9 C10 . 1.389(5)
C9 H9 . 0.9500
C10 C11 . 1.375(5)
C10 H10 . 0.9500
C11 C12 . 1.389(5)
C11 H11 . 0.9500
C12 C14 . 1.406(4)
C12 C13 . 1.507(5)
C13 H13A . 0.9800
C13 H13B . 0.9800
C13 H13C . 0.9800
C14 C15 . 1.497(4)
C15 C21 . 1.389(5)
C15 C16 . 1.408(5)
C16 C18 . 1.389(5)
C16 C17 . 1.497(5)
C17 H17A . 0.9800
C17 H17B . 0.9800
C17 H17C . 0.9800
C18 C19 . 1.388(5)
C18 H18 . 0.9500
C19 C20 . 1.391(5)
C19 H19 . 0.9500
C20 C21 . 1.387(5)
C20 H20 . 0.9500
C21 N2 . 1.436(4)
C22 N2 . 1.277(4)
C22 C23 . 1.450(5)
C22 H22 . 0.9500
C23 C24 . 1.389(5)
C23 C28 . 1.418(5)
C24 C25 . 1.372(5)
C24 H24 . 0.9500
C25 C26 . 1.392(6)
C25 H25 . 0.9500
C26 C27 . 1.370(5)
C26 H26 . 0.9500
C27 C28 . 1.396(5)
C27 H27 . 0.9500
C28 O2 . 1.327(4)
C29 O3 . 1.417(4)
C29 C31 . 1.493(6)
C29 C30 . 1.522(5)
C29 H29 . 1.0000
C30 H30A . 0.9800
C30 H30B . 0.9800
C30 H30C . 0.9800
C31 H31A . 0.9800
C31 H31B . 0.9800
C31 H31C . 0.9800
C32 O4 . 1.410(5)
C32 C34 . 1.469(7)
C32 C33 . 1.523(7)
C32 H32 . 1.0000
C33 H33A . 0.9800
C33 H33B . 0.9800
C33 H33C . 0.9800
C34 H34A . 0.9800
C34 H34B . 0.9800
C34 H34C . 0.9800
C35 C36 . 1.534(6)
C35 H35A . 0.9800
C35 H35B . 0.9800
C35 H35C . 0.9800
C36 C37 . 1.530(6)
C36 H36A . 0.9900
C36 H36B . 0.9900
C37 C37 2_656 1.508(9)
C37 H37A . 0.9900
C37 H37B . 0.9900
N1 Ti1 . 2.229(3)
N2 Ti1 . 2.306(3)
O1 Ti1 . 1.974(2)
O2 Ti1 . 1.932(2)
O3 Ti1 . 1.793(2)
O4 Ti1 . 1.782(2)

loop_
_geom_hbond_atom_site_label_D
_geom_hbond_atom_site_label_H
_geom_hbond_atom_site_label_A
_geom_hbond_site_symmetry_A
_geom_hbond_distance_DH
_geom_hbond_distance_HA
_geom_hbond_distance_DA
_geom_hbond_angle_DHA
C10 H10 O2 2 0.95 2.47 3.312(4) 147

loop_
_geom_torsion_atom_site_label_1
_geom_torsion_atom_site_label_2
_geom_torsion_atom_site_label_3
_geom_torsion_atom_site_label_4
_geom_torsion_site_symmetry_4
_geom_torsion
O1 C1 C2 C3 . 178.7(3)
C6 C1 C2 C3 . 0.9(5)
C1 C2 C3 C4 . -1.5(6)
C2 C3 C4 C5 . -0.1(6)
C3 C4 C5 C6 . 2.2(6)
C4 C5 C6 C1 . -2.7(5)
C4 C5 C6 C7 . -175.5(3)
O1 C1 C6 C5 . -176.6(3)
C2 C1 C6 C5 . 1.1(5)
O1 C1 C6 C7 . -4.0(5)
C2 C1 C6 C7 . 173.7(3)
C5 C6 C7 N1 . -168.7(3)
C1 C6 C7 N1 . 18.6(5)
C14 C8 C9 C10 . 0.3(5)
N1 C8 C9 C10 . -177.4(3)
C8 C9 C10 C11 . 0.7(5)
C9 C10 C11 C12 . -0.6(5)
C10 C11 C12 C14 . -0.6(5)
C10 C11 C12 C13 . 178.2(3)
C9 C8 C14 C12 . -1.5(5)
N1 C8 C14 C12 . 176.4(3)
C9 C8 C14 C15 . -178.0(3)
N1 C8 C14 C15 . -0.1(4)
C11 C12 C14 C8 . 1.6(5)
C13 C12 C14 C8 . -177.2(3)
C11 C12 C14 C15 . 178.0(3)
C13 C12 C14 C15 . -0.8(5)
C8 C14 C15 C21 . 66.3(4)
C12 C14 C15 C21 . -110.0(4)
C8 C14 C15 C16 . -113.8(4)
C12 C14 C15 C16 . 69.9(4)
C21 C15 C16 C18 . 5.0(5)
C14 C15 C16 C18 . -175.0(3)
C21 C15 C16 C17 . -170.9(3)
C14 C15 C16 C17 . 9.2(5)
C15 C16 C18 C19 . -1.0(5)
C17 C16 C18 C19 . 174.9(3)
C16 C18 C19 C20 . -3.1(5)
C18 C19 C20 C21 . 3.1(5)
C19 C20 C21 C15 . 1.0(5)
C19 C20 C21 N2 . -176.2(3)
C16 C15 C21 C20 . -5.0(5)
C14 C15 C21 C20 . 174.9(3)
C16 C15 C21 N2 . 172.2(3)
C14 C15 C21 N2 . -7.9(4)
N2 C22 C23 C24 . -168.0(3)
N2 C22 C23 C28 . 18.0(5)
C28 C23 C24 C25 . -1.4(6)
C22 C23 C24 C25 . -175.5(4)
C23 C24 C25 C26 . 1.7(6)
C24 C25 C26 C27 . -0.4(6)
C25 C26 C27 C28 . -1.1(6)
C26 C27 C28 O2 . 179.5(3)
C26 C27 C28 C23 . 1.4(5)
C24 C23 C28 O2 . -178.2(3)
C22 C23 C28 O2 . -4.2(5)
C24 C23 C28 C27 . -0.1(5)
C22 C23 C28 C27 . 173.9(3)
C35 C36 C37 C37 2_656 -178.1(4)
C6 C7 N1 C8 . -167.6(3)
C6 C7 N1 Ti1 . 8.0(5)
C9 C8 N1 C7 . -96.2(4)
C14 C8 N1 C7 . 85.9(4)
C9 C8 N1 Ti1 . 88.1(3)
C14 C8 N1 Ti1 . -89.8(3)
C23 C22 N2 C21 . -171.7(3)
C23 C22 N2 Ti1 . 9.6(5)
C20 C21 N2 C22 . -81.2(4)
C15 C21 N2 C22 . 101.6(4)
C20 C21 N2 Ti1 . 97.6(3)
C15 C21 N2 Ti1 . -79.7(3)
C2 C1 O1 Ti1 . 140.6(3)
C6 C1 O1 Ti1 . -41.7(4)
C27 C28 O2 Ti1 . 137.2(3)
C23 C28 O2 Ti1 . -44.8(4)
C31 C29 O3 Ti1 . -140.4(3)
C30 C29 O3 Ti1 . 95.4(4)
C34 C32 O4 Ti1 . -40.5(7)
C33 C32 O4 Ti1 . 83.1(7)
C32 O4 Ti1 O3 . -2.0(6)
C32 O4 Ti1 O2 . 92.8(6)
C32 O4 Ti1 O1 . -92.6(6)
C32 O4 Ti1 N1 . -172.3(6)
C32 O4 Ti1 N2 . 162.6(5)
C29 O3 Ti1 O4 . -115.0(3)
C29 O3 Ti1 O2 . 148.3(3)
C29 O3 Ti1 O1 . -18.4(3)
C29 O3 Ti1 N1 . 32.9(6)
C29 O3 Ti1 N2 . 69.2(3)

_cod_database_fobs_code 1544218
